data_4126662
loop_
_publ_author_name
'Hashimoto, Satoshi'
'Katoh, Shun-Ichiro'
'Kato, Takehiro'
'Urabe, Daisuke'
'Inoue, Masayuki'

_publ_section_title
;
 Total Synthesis of Resiniferatoxin Enabled by Radical-Mediated
 Three-Component Coupling and 7-endo Cyclization.
;
_journal_name_full 'Journal of the American Chemical Society'
_journal_paper_doi 10.1021/jacs.7b10177
_journal_year 2017
_chemical_absolute_configuration 'CHOOSE rm ad rmad syn or unk'
_chemical_formula_moiety 'C10 H16 O4'
_chemical_formula_sum 'C10 H16 O4'
_chemical_formula_weight 200.23
_space_group_crystal_system trigonal
_space_group_IT_number 144
_space_group_name_Hall 'P 31'
_space_group_name_H-M_alt 'P 31'
_symmetry_space_group_name_Hall 'P 31'
_symmetry_space_group_name_H-M 'P 31'
_atom_sites_solution_hydrogens geom
_atom_sites_solution_primary direct
_atom_sites_solution_secondary difmap
_cell_angle_alpha 90.0000
_cell_angle_beta 90.0000
_cell_angle_gamma 120.0000
_cell_formula_units_Z 3
_cell_length_a 12.007(3)
_cell_length_b 12.007(3)
_cell_length_c 6.4662(17)
_cell_measurement_reflns_used 2783
_cell_measurement_temperature 93
_cell_measurement_theta_max 27.50
_cell_measurement_theta_min 3.90
_cell_volume 807.3(4)
_computing_cell_refinement 'CrystalClear-SM Expert 2.0 r3'
_computing_data_collection 'CrystalClear-SM Expert 2.0 r3 (Rigaku, 2009)'
_computing_data_reduction 'CrystalClear-SM Expert 2.0 r3'
_computing_molecular_graphics 'CrystalStructure 4.2.4'
_computing_publication_material 'CrystalStructure 4.2.4 (Rigaku, 2016)'
_computing_structure_refinement 'CRYSTALS (Carruthers, et al., 1999)'
_computing_structure_solution SIR97
_diffrn_ambient_temperature 93
_diffrn_detector_area_resol_mean 7.111
_diffrn_measured_fraction_theta_full 0.974
_diffrn_measured_fraction_theta_max 0.974
_diffrn_measurement_device_type 'Rigaku Saturn724'
_diffrn_measurement_method \w
_diffrn_radiation_type 'Mo K\a'
_diffrn_radiation_wavelength 0.71075
_diffrn_reflns_av_R_equivalents 0.0192
_diffrn_reflns_limit_h_max 15
_diffrn_reflns_limit_h_min -11
_diffrn_reflns_limit_k_max 15
_diffrn_reflns_limit_k_min -15
_diffrn_reflns_limit_l_max 8
_diffrn_reflns_limit_l_min -8
_diffrn_reflns_number 5700
_diffrn_reflns_theta_full 27.48
_diffrn_reflns_theta_max 27.48
_diffrn_reflns_theta_min 3.919
_diffrn_standards_number 0
_exptl_absorpt_coefficient_mu 0.095
_exptl_absorpt_correction_T_max 0.945
_exptl_absorpt_correction_T_min 0.860
_exptl_absorpt_correction_type multi-scan
_exptl_absorpt_process_details 'REQAB (Rigaku, 1998)'
_exptl_crystal_colour colorless
_exptl_crystal_density_diffrn 1.235
_exptl_crystal_density_method 'not measured'
_exptl_crystal_description prism
_exptl_crystal_F_000 324.00
_exptl_crystal_size_max 1.000
_exptl_crystal_size_mid 0.600
_exptl_crystal_size_min 0.600
_refine_diff_density_max 0.404
_refine_diff_density_min -0.396
_refine_ls_abs_structure_details 'Flack, H. D. (1983), Acta Cryst. A39, 876-881.  1162 Friedel Pairs'
_refine_ls_abs_structure_Flack 0.1(5)
_refine_ls_extinction_coef -1263(126)
_refine_ls_extinction_method 'Larson (1970) Crystallographic Computing eq. 22'
_refine_ls_goodness_of_fit_ref 1.004
_refine_ls_hydrogen_treatment refxyz
_refine_ls_number_parameters 177
_refine_ls_number_reflns 2368
_refine_ls_R_factor_gt 0.0300
_refine_ls_shift/su_max 0.045
_refine_ls_structure_factor_coef Fsqd
_refine_ls_weighting_details 'w = 1/[0.0018Fo^2^ + 1.0000\s(Fo^2^)]/(4Fo^2^)'
_refine_ls_weighting_scheme calc
_refine_ls_wR_factor_ref 0.0881
_reflns_number_gt 2354
_reflns_number_total 2368
_reflns_threshold_expression F^2^>2.0\s(F^2^)
_cod_data_source_file ja7b10177_si_002.cif
_cod_data_source_block TKT-3-recrystallized-diol
_cod_database_code 4126662

loop_
_space_group_symop_id
_space_group_symop_operation_xyz
1 +X,+Y,+Z
2 -Y,+X-Y,1/3+Z
3 -X+Y,-X,2/3+Z

loop_
_atom_site_label
_atom_site_type_symbol
_atom_site_fract_x
_atom_site_fract_y
_atom_site_fract_z
_atom_site_U_iso_or_equiv
_atom_site_adp_type
_atom_site_occupancy
_atom_site_site_symmetry_multiplicity
_atom_site_calc_flag
O1 O 0.91672(7) 0.36115(7) 0.43738(15) 0.01869(18) Uani 1 3 d
O2 O 1.01712(7) 0.24373(7) 0.42261(14) 0.01747(18) Uani 1 3 d
O3 O 0.91821(7) -0.01321(7) 0.27509(14) 0.01695(17) Uani 1 3 d
O4 O 0.65210(7) 0.24375(7) 0.44921(13) 0.01639(17) Uani 1 3 d
C5 C 0.71331(9) 0.08239(9) 0.54113(17) 0.0151(2) Uani 1 3 d
C6 C 0.77488(9) 0.01948(9) 0.48908(18) 0.0161(2) Uani 1 3 d
C7 C 0.70962(9) 0.17153(10) 0.37943(18) 0.0145(2) Uani 1 3 d
C8 C 0.92495(9) 0.19422(9) 0.25883(17) 0.0145(2) Uani 1 3 d
C9 C 1.03592(9) 0.36639(9) 0.47628(18) 0.0181(2) Uani 1 3 d
C10 C 0.84495(9) 0.26145(9) 0.29083(16) 0.0146(2) Uani 1 3 d
C11 C 0.84295(9) 0.04810(9) 0.28444(17) 0.0146(2) Uani 1 3 d
C12 C 0.64881(11) 0.06693(11) 0.74591(18) 0.0220(3) Uani 1 3 d
C13 C 1.14244(11) 0.47124(11) 0.3445(2) 0.0273(3) Uani 1 3 d
C14 C 1.06456(15) 0.38740(14) 0.7053(2) 0.0333(3) Uani 1 3 d
H1 H 0.9678(14) 0.0142(13) 0.169(3) 0.0127 Uiso 1 3 d
H2 H 0.6892(14) 0.2885(14) 0.551(2) 0.0127 Uiso 1 3 d
H3 H 0.7859(14) -0.0371(14) 0.582(2) 0.0127 Uiso 1 3 d
H4 H 0.6531(12) 0.1167(14) 0.265(2) 0.0127 Uiso 1 3 d
H5 H 0.9677(14) 0.2099(13) 0.133(2) 0.0127 Uiso 1 3 d
H6 H 0.8344(14) 0.2978(14) 0.163(2) 0.0127 Uiso 1 3 d
H7 H 0.7771(13) 0.0136(13) 0.161(2) 0.0127 Uiso 1 3 d
H8 H 0.6542(13) 0.0051(13) 0.826(2) 0.0127 Uiso 1 3 d
H9 H 0.6882(13) 0.1445(14) 0.810(2) 0.0127 Uiso 1 3 d
H10 H 0.5512(13) 0.0343(13) 0.723(2) 0.0127 Uiso 1 3 d
H11 H 1.1541(13) 0.5497(14) 0.382(2) 0.0127 Uiso 1 3 d
H12 H 1.2275(13) 0.4779(13) 0.356(2) 0.0127 Uiso 1 3 d
H13 H 1.1158(13) 0.4480(13) 0.192(2) 0.0127 Uiso 1 3 d
H14 H 0.9947(14) 0.3218(14) 0.778(3) 0.0127 Uiso 1 3 d
H15 H 1.1476(14) 0.3904(13) 0.747(2) 0.0127 Uiso 1 3 d
H16 H 1.0750(13) 0.4708(14) 0.749(2) 0.0127 Uiso 1 3 d

loop_
_atom_site_aniso_label
_atom_site_aniso_U_11
_atom_site_aniso_U_22
_atom_site_aniso_U_33
_atom_site_aniso_U_12
_atom_site_aniso_U_13
_atom_site_aniso_U_23
O1 0.0142(4) 0.0165(3) 0.0262(4) 0.0083(3) -0.0002(3) -0.0044(3)
O2 0.0163(3) 0.0178(4) 0.0208(4) 0.0103(3) -0.0015(3) 0.0000(3)
O3 0.0245(4) 0.0199(3) 0.0143(3) 0.0170(3) 0.0042(3) 0.0033(3)
O4 0.0166(3) 0.0184(3) 0.0187(4) 0.0122(3) -0.0028(3) -0.0034(3)
C5 0.0145(4) 0.0138(4) 0.0167(5) 0.0069(3) 0.0016(3) 0.0016(3)
C6 0.0176(4) 0.0152(4) 0.0171(5) 0.0093(4) 0.0045(3) 0.0053(3)
C7 0.0143(4) 0.0160(4) 0.0159(4) 0.0097(3) -0.0001(3) -0.0000(3)
C8 0.0169(4) 0.0156(4) 0.0138(4) 0.0100(3) 0.0016(3) 0.0021(3)
C9 0.0165(5) 0.0176(5) 0.0208(5) 0.0091(4) -0.0003(4) -0.0005(4)
C10 0.0177(4) 0.0136(4) 0.0148(4) 0.0095(3) 0.0005(3) 0.0014(3)
C11 0.0182(4) 0.0155(5) 0.0142(4) 0.0115(4) 0.0017(3) 0.0026(3)
C12 0.0267(5) 0.0245(5) 0.0198(5) 0.0166(4) 0.0084(4) 0.0046(4)
C13 0.0193(5) 0.0201(5) 0.0387(7) 0.0069(4) 0.0051(4) 0.0066(5)
C14 0.0401(7) 0.0381(7) 0.0238(6) 0.0211(6) -0.0090(5) -0.0093(5)

loop_
_atom_type_symbol
_atom_type_description
_atom_type_scat_dispersion_real
_atom_type_scat_dispersion_imag
_atom_type_scat_source
H H 0.0000 0.0000
;
International Tables for Crystallography
(Vol. C, Table 6.1.1.4)
;
C C 0.0033 0.0016
;
International Tables for Crystallography
(Vol. C, Tables 4.2.6.8 and 6.1.1.4)
;
O O 0.0106 0.0060
;
International Tables for Crystallography
(Vol. C, Tables 4.2.6.8 and 6.1.1.4)
;

loop_
_geom_angle_atom_site_label_1
_geom_angle_atom_site_label_2
_geom_angle_atom_site_label_3
_geom_angle
_geom_angle_publ_flag
C9 O1 C10 109.03(9) yes
C8 O2 C9 107.56(9) yes
C6 C5 C7 116.47(10) yes
C6 C5 C12 123.37(11) yes
C7 C5 C12 120.16(12) yes
C5 C6 C11 118.93(11) yes
O4 C7 C5 113.97(10) yes
O4 C7 C10 110.67(9) yes
C5 C7 C10 111.02(10) yes
O2 C8 C10 103.75(9) yes
O2 C8 C11 108.47(9) yes
C10 C8 C11 111.84(8) yes
O1 C9 O2 106.06(7) yes
O1 C9 C13 110.29(10) yes
O1 C9 C14 108.67(11) yes
O2 C9 C13 110.63(10) yes
O2 C9 C14 108.53(11) yes
C13 C9 C14 112.42(9) yes
O1 C10 C7 108.84(9) yes
O1 C10 C8 104.72(9) yes
C7 C10 C8 113.33(9) yes
O3 C11 C6 109.42(10) yes
O3 C11 C8 112.14(8) yes
C6 C11 C8 108.77(9) yes
C11 O3 H1 109.5(13) no
C7 O4 H2 112.4(14) no
C5 C6 H3 123.5(10) no
C11 C6 H3 117.3(10) no
O4 C7 H4 105.0(11) no
C5 C7 H4 107.3(10) no
C10 C7 H4 108.5(8) no
O2 C8 H5 109.2(9) no
C10 C8 H5 115.8(12) no
C11 C8 H5 107.5(9) no
O1 C10 H6 110.3(8) no
C7 C10 H6 107.6(8) no
C8 C10 H6 112.0(11) no
O3 C11 H7 108.1(10) no
C6 C11 H7 111.2(8) no
C8 C11 H7 107.2(8) no
C5 C12 H8 110.7(10) no
C5 C12 H9 107.9(9) no
C5 C12 H10 109.7(8) no
H8 C12 H9 110.6(14) no
H8 C12 H10 106.9(12) no
H9 C12 H10 111.1(15) no
C9 C13 H11 109.5(9) no
C9 C13 H12 115.4(8) no
C9 C13 H13 106.9(7) no
H11 C13 H12 106.1(13) no
H11 C13 H13 113.8(14) no
H12 C13 H13 105.4(13) no
C9 C14 H14 108.5(9) no
C9 C14 H15 113.7(8) no
C9 C14 H16 110.6(9) no
H14 C14 H15 110.2(14) no
H14 C14 H16 108.3(14) no
H15 C14 H16 105.3(12) no

loop_
_geom_bond_atom_site_label_1
_geom_bond_atom_site_label_2
_geom_bond_distance
_geom_bond_publ_flag
O1 C9 1.4232(15) yes
O1 C10 1.4290(12) yes
O2 C8 1.4289(13) yes
O2 C9 1.4170(15) yes
O3 C11 1.4239(17) yes
O4 C7 1.4253(17) yes
C5 C6 1.3375(19) yes
C5 C7 1.5127(17) yes
C5 C12 1.4979(17) yes
C6 C11 1.5021(16) yes
C7 C10 1.5427(13) yes
C8 C10 1.5468(19) yes
C8 C11 1.5322(13) yes
C9 C13 1.5285(15) yes
C9 C14 1.5126(18) yes
O3 H1 0.860(15) no
O4 H2 0.823(15) no
C6 H3 0.963(18) no
C7 H4 0.998(14) no
C8 H5 0.929(16) no
C10 H6 0.972(16) no
C11 H7 1.050(15) no
C12 H8 0.935(17) no
C12 H9 0.908(14) no
C12 H10 1.044(15) no
C13 H11 0.914(18) no
C13 H12 0.986(17) no
C13 H13 1.029(15) no
C14 H14 0.941(13) no
C14 H15 1.016(18) no
C14 H16 0.986(17) no

loop_
_geom_contact_atom_site_label_1
_geom_contact_atom_site_label_2
_geom_contact_distance
_geom_contact_publ_flag
_geom_contact_site_symmetry_2
O1 O4 2.7585(13) no .
O1 C5 3.0730(13) no .
O1 C6 3.5854(15) no .
O1 C11 3.5442(16) no .
O2 O3 2.8590(13) no .
O2 C5 3.2527(14) no .
O2 C6 2.8395(12) no .
O2 C7 3.3557(16) no .
O4 C12 2.8471(17) no .
C5 C8 2.8601(15) no .
C6 C10 2.8893(16) no .
C7 C9 3.4712(15) no .
C7 C11 2.740(2) no .
C8 C13 3.0829(15) no .
C8 C14 3.5547(18) no .
C9 C11 3.5578(15) no .
C10 C13 3.1980(15) no .
C10 C14 3.5263(18) no .
O1 O4 3.1791(14) no 2_655
O1 C7 3.3254(16) no 2_655
O1 C12 3.4504(18) no 2_654
O2 C6 3.3314(16) no 3_764
O3 O3 2.6734(14) no 2_645
O3 O3 2.6734(14) no 3_764
O3 C6 3.5956(17) no 3_764
O3 C8 3.3657(16) no 2_645
O3 C11 3.3641(16) no 2_645
O4 O1 3.1791(14) no 3_664
O4 O4 2.7648(13) no 2_655
O4 O4 2.7648(13) no 3_664
O4 C7 3.5206(17) no 2_655
C6 O2 3.3314(16) no 2_645
C6 O3 3.5956(17) no 2_645
C7 O1 3.3254(16) no 3_664
C7 O4 3.5206(17) no 3_664
C8 O3 3.3657(16) no 3_764
C11 O3 3.3641(16) no 3_764
C12 O1 3.4504(18) no 3_665
O1 H2 2.526(16) no .
O1 H4 3.254(12) no .
O1 H5 2.942(18) no .
O1 H11 2.631(12) no .
O1 H12 3.306(15) no .
O1 H13 2.611(15) no .
O1 H14 2.530(17) no .
O1 H15 3.292(16) no .
O1 H16 2.627(14) no .
O2 H1 3.001(16) no .
O2 H3 3.282(12) no .
O2 H6 3.078(18) no .
O2 H7 3.291(12) no .
O2 H11 3.198(16) no .
O2 H12 2.714(11) no .
O2 H13 2.594(14) no .
O2 H14 2.548(17) no .
O2 H15 2.682(13) no .
O2 H16 3.236(16) no .
O3 H3 2.466(16) no .
O3 H5 2.604(16) no .
O4 H6 2.687(15) no .
O4 H9 2.753(16) no .
O4 H10 2.808(14) no .
C5 H2 2.632(19) no .
C5 H6 3.320(14) no .
C5 H7 2.816(16) no .
C5 H14 3.510(13) no .
C6 H1 3.132(18) no .
C6 H4 2.704(18) no .
C6 H5 3.254(14) no .
C6 H8 2.576(15) no .
C6 H9 3.035(18) no .
C6 H10 3.165(17) no .
C7 H3 3.334(19) no .
C7 H5 3.305(17) no .
C7 H7 2.789(18) no .
C7 H8 3.385(15) no .
C7 H9 2.802(15) no .
C7 H10 2.853(14) no .
C8 H1 2.527(19) no .
C8 H3 3.197(14) no .
C8 H4 2.913(15) no .
C8 H12 3.581(11) no .
C8 H13 2.782(12) no .
C9 H5 2.754(15) no .
C9 H6 2.940(15) no .
C10 H2 2.652(18) no .
C10 H7 2.792(15) no .
C10 H13 2.952(12) no .
C10 H14 3.520(16) no .
C11 H4 2.788(19) no .
C11 H6 3.150(18) no .
C12 H2 2.760(17) no .
C12 H3 2.73(2) no .
C12 H4 3.163(15) no .
C13 H5 3.088(13) no .
C13 H6 3.419(14) no .
C13 H14 3.324(15) no .
C13 H15 2.788(15) no .
C13 H16 2.736(15) no .
C14 H11 2.686(15) no .
C14 H12 2.823(14) no .
C14 H13 3.386(15) no .
H1 H3 3.31(2) no .
H1 H5 2.36(3) no .
H1 H7 2.29(3) no .
H2 H4 2.64(2) no .
H2 H6 3.02(2) no .
H2 H9 2.41(2) no .
H2 H10 2.87(2) no .
H3 H7 2.80(2) no .
H3 H8 2.46(2) no .
H3 H9 3.30(3) no .
H3 H10 3.45(3) no .
H4 H5 3.47(2) no .
H4 H6 2.273(17) no .
H4 H7 2.46(3) no .
H4 H9 3.55(2) no .
H4 H10 3.17(2) no .
H5 H6 2.32(3) no .
H5 H7 2.331(16) no .
H5 H12 3.483(17) no .
H5 H13 2.529(18) no .
H6 H7 3.13(2) no .
H6 H13 2.934(19) no .
H9 H14 3.207(19) no .
H11 H14 3.53(2) no .
H11 H15 3.01(2) no .
H11 H16 2.55(2) no .
H12 H15 2.72(2) no .
H12 H16 3.10(2) no .
O1 H4 2.552(16) no 2_655
O1 H8 3.579(18) no 2_654
O1 H9 3.250(16) no 2_654
O1 H10 2.967(16) no 2_654
O2 H1 3.351(19) no 2_645
O2 H3 2.401(17) no 3_764
O2 H8 3.586(19) no 3_764
O3 H1 1.815(15) no 2_645
O3 H1 3.148(17) no 3_764
O3 H3 2.942(19) no 3_764
O3 H5 2.688(19) no 2_645
O3 H7 3.475(16) no 2_645
O3 H14 3.573(19) no 2_644
O3 H15 3.564(16) no 2_644
O4 H2 3.259(17) no 2_655
O4 H2 1.952(15) no 3_664
O4 H4 3.350(19) no 2_655
O4 H6 3.272(19) no 2_655
O4 H6 3.153(17) no 3_665
O4 H9 2.855(17) no 3_664
O4 H14 3.50(2) no 3_664
O4 H16 3.520(16) no 3_664
C5 H16 3.40(2) no 3_664
C6 H1 3.008(12) no 2_645
C6 H5 3.240(18) no 2_645
C6 H12 3.400(18) no 2_645
C7 H2 2.805(14) no 3_664
C7 H16 3.444(19) no 3_664
C8 H3 2.915(19) no 3_764
C8 H14 3.380(16) no 1_554
C9 H3 3.389(14) no 3_764
C9 H4 3.447(13) no 2_655
C9 H10 3.587(15) no 2_654
C10 H2 3.320(18) no 3_664
C10 H9 3.539(14) no 1_554
C10 H9 3.461(18) no 2_654
C10 H10 3.059(18) no 2_654
C11 H1 2.856(14) no 2_645
C11 H3 3.48(2) no 3_764
C11 H5 3.424(19) no 2_645
C11 H15 3.465(18) no 2_644
C12 H4 3.404(15) no 1_556
C12 H6 3.048(16) no 3_665
C12 H7 3.314(17) no 1_556
C12 H11 3.473(17) no 3_665
C12 H12 3.342(19) no 2_645
C12 H13 3.385(19) no 3_665
C12 H16 3.394(18) no 3_664
C13 H3 3.373(12) no 3_764
C13 H8 3.593(14) no 2_654
C13 H10 3.071(13) no 2_654
C14 H4 3.508(13) no 2_655
C14 H5 3.328(15) no 1_556
C14 H7 3.587(14) no 3_765
C14 H10 3.292(15) no 2_655
C14 H13 3.221(15) no 1_556
H1 O2 3.351(19) no 3_764
H1 O3 3.148(17) no 2_645
H1 O3 1.815(15) no 3_764
H1 C6 3.008(12) no 3_764
H1 C11 2.856(14) no 3_764
H1 H1 2.32(2) no 2_645
H1 H1 2.32(2) no 3_764
H1 H3 3.25(2) no 2_644
H1 H3 2.51(2) no 3_764
H1 H5 3.34(2) no 2_645
H2 O4 1.952(15) no 2_655
H2 O4 3.259(17) no 3_664
H2 C7 2.805(14) no 2_655
H2 C10 3.320(18) no 2_655
H2 H2 2.48(2) no 2_655
H2 H2 2.48(2) no 3_664
H2 H4 2.73(2) no 2_655
H2 H6 2.93(3) no 2_655
H2 H6 2.96(2) no 3_665
H2 H9 2.98(3) no 3_664
H3 O2 2.401(17) no 2_645
H3 O3 2.942(19) no 2_645
H3 C8 2.915(19) no 2_645
H3 C9 3.389(14) no 2_645
H3 C11 3.48(2) no 2_645
H3 C13 3.373(12) no 2_645
H3 H1 2.51(2) no 2_645
H3 H1 3.25(2) no 3_765
H3 H5 2.60(3) no 2_645
H3 H12 3.00(2) no 2_645
H3 H13 3.26(2) no 2_645
H4 O1 2.552(16) no 3_664
H4 O4 3.350(19) no 3_664
H4 C9 3.447(13) no 3_664
H4 C12 3.404(15) no 1_554
H4 C14 3.508(13) no 3_664
H4 H2 2.73(2) no 3_664
H4 H8 3.14(2) no 1_554
H4 H9 2.96(2) no 1_554
H4 H11 3.47(2) no 3_664
H4 H16 2.95(2) no 3_664
H5 O3 2.688(19) no 3_764
H5 C6 3.240(18) no 3_764
H5 C11 3.424(19) no 3_764
H5 C14 3.328(15) no 1_554
H5 H1 3.34(2) no 3_764
H5 H3 2.60(3) no 3_764
H5 H14 2.60(2) no 1_554
H5 H15 3.305(19) no 1_554
H6 O4 3.153(17) no 2_654
H6 O4 3.272(19) no 3_664
H6 C12 3.048(16) no 2_654
H6 H2 2.96(2) no 2_654
H6 H2 2.93(3) no 3_664
H6 H9 2.905(19) no 1_554
H6 H9 2.84(3) no 2_654
H6 H10 2.39(2) no 2_654
H6 H14 3.07(2) no 1_554
H7 O3 3.475(16) no 3_764
H7 C12 3.314(17) no 1_554
H7 C14 3.587(14) no 2_644
H7 H8 2.59(2) no 1_554
H7 H9 3.23(2) no 1_554
H7 H15 2.76(2) no 2_644
H8 O1 3.579(18) no 3_665
H8 O2 3.586(19) no 2_645
H8 C13 3.593(14) no 3_665
H8 H4 3.14(2) no 1_556
H8 H7 2.59(2) no 1_556
H8 H11 3.07(2) no 3_665
H8 H12 2.80(2) no 2_645
H8 H13 3.39(2) no 3_665
H8 H15 3.20(2) no 2_645
H9 O1 3.250(16) no 3_665
H9 O4 2.855(17) no 2_655
H9 C10 3.539(14) no 1_556
H9 C10 3.461(18) no 3_665
H9 H2 2.98(3) no 2_655
H9 H4 2.96(2) no 1_556
H9 H6 2.905(19) no 1_556
H9 H6 2.84(3) no 3_665
H9 H7 3.23(2) no 1_556
H10 O1 2.967(16) no 3_665
H10 C9 3.587(15) no 3_665
H10 C10 3.059(18) no 3_665
H10 C13 3.071(13) no 3_665
H10 C14 3.292(15) no 3_664
H10 H6 2.39(2) no 3_665
H10 H11 2.97(2) no 3_665
H10 H12 3.27(2) no 2_645
H10 H13 2.49(2) no 3_665
H10 H14 3.11(2) no 3_664
H10 H16 2.59(2) no 3_664
H11 C12 3.473(17) no 2_654
H11 H4 3.47(2) no 2_655
H11 H8 3.07(2) no 2_654
H11 H10 2.97(2) no 2_654
H11 H12 3.29(2) no 3_774
H11 H15 3.24(2) no 3_774
H12 C6 3.400(18) no 3_764
H12 C12 3.342(19) no 3_764
H12 H3 3.00(2) no 3_764
H12 H8 2.80(2) no 3_764
H12 H10 3.27(2) no 3_764
H12 H11 3.29(2) no 2_755
H12 H13 3.563(19) no 2_755
H13 C12 3.385(19) no 2_654
H13 C14 3.221(15) no 1_554
H13 H3 3.26(2) no 3_764
H13 H8 3.39(2) no 2_654
H13 H10 2.49(2) no 2_654
H13 H12 3.563(19) no 3_774
H13 H14 3.06(2) no 1_554
H13 H15 3.03(2) no 1_554
H13 H16 2.94(2) no 1_554
H14 O3 3.573(19) no 3_765
H14 O4 3.50(2) no 2_655
H14 C8 3.380(16) no 1_556
H14 H5 2.60(2) no 1_556
H14 H6 3.07(2) no 1_556
H14 H10 3.11(2) no 2_655
H14 H13 3.06(2) no 1_556
H15 O3 3.564(16) no 3_765
H15 C11 3.465(18) no 3_765
H15 H5 3.305(19) no 1_556
H15 H7 2.76(2) no 3_765
H15 H8 3.20(2) no 3_764
H15 H11 3.24(2) no 2_755
H15 H13 3.03(2) no 1_556
H16 O4 3.520(16) no 2_655
H16 C5 3.40(2) no 2_655
H16 C7 3.444(19) no 2_655
H16 C12 3.394(18) no 2_655
H16 H4 2.95(2) no 2_655
H16 H10 2.59(2) no 2_655
H16 H13 2.94(2) no 1_556

loop_
_geom_hbond_atom_site_label_D
_geom_hbond_atom_site_label_H
_geom_hbond_atom_site_label_A
_geom_hbond_site_symmetry_A
_geom_hbond_distance_DA
_geom_hbond_distance_DH
_geom_hbond_distance_HA
_geom_hbond_angle_DHA
_geom_hbond_publ_flag
O3 H1 O3 3_764 2.6734(14) 0.860(15) 1.815(15) 175.4(19) no
O4 H2 O1 . 2.7585(13) 0.823(15) 2.526(16) 97.6(13) no
O4 H2 O4 2_655 2.7648(13) 0.823(15) 1.952(15) 169(2) no

loop_
_geom_torsion_atom_site_label_1
_geom_torsion_atom_site_label_2
_geom_torsion_atom_site_label_3
_geom_torsion_atom_site_label_4
_geom_torsion
_geom_torsion_publ_flag
C9 O1 C10 C7 127.45(8) no
C9 O1 C10 C8 5.96(9) no
C10 O1 C9 O2 -22.50(10) no
C10 O1 C9 C13 97.33(9) no
C10 O1 C9 C14 -139.02(7) no
C8 O2 C9 O1 30.99(10) no
C8 O2 C9 C13 -88.61(9) no
C8 O2 C9 C14 147.60(7) no
C9 O2 C8 C10 -26.46(9) no
C9 O2 C8 C11 -145.50(8) no
C6 C5 C7 O4 -175.14(7) no
C6 C5 C7 C10 -49.36(11) no
C7 C5 C6 C11 4.34(11) no
C12 C5 C6 C11 -176.40(7) no
C12 C5 C7 O4 5.57(11) no
C12 C5 C7 C10 131.35(9) no
C5 C6 C11 O3 170.77(7) no
C5 C6 C11 C8 47.96(11) no
O4 C7 C10 O1 50.69(12) no
O4 C7 C10 C8 166.78(7) no
C5 C7 C10 O1 -76.90(12) no
C5 C7 C10 C8 39.18(11) no
O2 C8 C10 O1 12.39(8) no
O2 C8 C10 C7 -106.11(7) no
O2 C8 C11 O3 -60.50(11) no
O2 C8 C11 C6 60.66(11) no
C10 C8 C11 O3 -174.32(8) no
C10 C8 C11 C6 -53.16(11) no
C11 C8 C10 O1 129.09(8) no
C11 C8 C10 C7 10.60(11) no
